data_7235590
loop_
_publ_author_name
'Heaviside, Elizabeth A.'
'Moloney, Mark G.'
'Thompson, Amber L.'

_publ_section_title
;
 Diastereoselective intramolecular aldol ring closures of threonine
 derivatives leading to densely functionalised pyroglutamates related to
 oxazolomycin
;
_journal_issue 31
_journal_name_full 'RSC Adv.'
_journal_page_first 16233
_journal_paper_doi 10.1039/C4RA01967A
_journal_volume 4
_journal_year 2014
_chemical_absolute_configuration ad
_chemical_formula_moiety 'C21 H28 Br1 N1 O5'
_chemical_formula_sum 'C21 H28 Br N O5'
_chemical_formula_weight 454.36
_chemical_melting_point ?
_space_group_IT_number 4
_space_group_name_Hall 'P 2yb'
_space_group_name_H-M_alt 'P 1 21 1'
_symmetry_cell_setting monoclinic
_symmetry_space_group_name_Hall 'P 2yb'
_symmetry_space_group_name_H-M 'P 1 21 1'
_atom_sites_solution_hydrogens difmap
_atom_sites_solution_primary other
_audit_creation_date 11-09-04
_audit_creation_method CRYSTALS_ver_14.23
_cell_angle_alpha 90
_cell_angle_beta 101.2517(15)
_cell_angle_gamma 90
_cell_formula_units_Z 2
_cell_length_a 10.9357(2)
_cell_length_b 9.2334(2)
_cell_length_c 11.0082(2)
_cell_measurement_reflns_used 10789
_cell_measurement_temperature 150
_cell_measurement_theta_max 77
_cell_measurement_theta_min 4
_cell_volume 1090.17(4)
_computing_cell_refinement 'CrysAlis, (Oxford Diffraction, 2002)'
_computing_data_collection 'SuperNova, (Oxford Diffraction, 2010)'
_computing_data_reduction 'CrysAlis, (Oxford Diffraction, 2002)'
_computing_molecular_graphics 'CAMERON (Watkin et al., 1996)'
_computing_publication_material 'CRYSTALS (Betteridge et al., 2003)'
_computing_structure_refinement 'CRYSTALS (Betteridge et al., 2003)'
_computing_structure_solution 'Superflip (Palatinus & Chapuis, 2007)'
_diffrn_ambient_temperature 150
_diffrn_measured_fraction_theta_full 0.998
_diffrn_measured_fraction_theta_max 0.992
_diffrn_measurement_device Area
_diffrn_measurement_device_type 'Oxford Diffraction SuperNova'
_diffrn_measurement_method \w
_diffrn_radiation_monochromator graphite
_diffrn_radiation_type 'Cu K\a'
_diffrn_radiation_wavelength 1.54180
_diffrn_reflns_av_R_equivalents 0.039
_diffrn_reflns_limit_h_max 13
_diffrn_reflns_limit_h_min -13
_diffrn_reflns_limit_k_max 10
_diffrn_reflns_limit_k_min -11
_diffrn_reflns_limit_l_max 13
_diffrn_reflns_limit_l_min -13
_diffrn_reflns_number 17112
_diffrn_reflns_theta_full 75.232
_diffrn_reflns_theta_max 76.767
_diffrn_reflns_theta_min 4.095
_diffrn_standards_number 0
_exptl_absorpt_coefficient_mu 2.825
_exptl_absorpt_correction_T_max 0.97
_exptl_absorpt_correction_T_min 0.63
_exptl_absorpt_correction_type multi-scan
_exptl_absorpt_process_details 'CrysAlis, (Oxford Diffraction, 2002)'
_exptl_crystal_colour clear_pale_colourless
_exptl_crystal_density_diffrn 1.384
_exptl_crystal_density_meas ?
_exptl_crystal_density_method 'not measured'
_exptl_crystal_description plate
_exptl_crystal_F_000 472
_exptl_crystal_size_max 0.210
_exptl_crystal_size_mid 0.090
_exptl_crystal_size_min 0.010
_refine_diff_density_max 0.47
_refine_diff_density_min -0.66
_refine_ls_abs_structure_details 'Flack (1983), 1894 Friedel-pairs'
_refine_ls_abs_structure_Flack -0.012(13)
_refine_ls_extinction_method None
_refine_ls_goodness_of_fit_ref 1.0016
_refine_ls_hydrogen_treatment constr
_refine_ls_matrix_type full
_refine_ls_number_parameters 254
_refine_ls_number_reflns 4317
_refine_ls_number_restraints 1
_refine_ls_R_factor_all 0.0304
_refine_ls_R_factor_gt 0.0292
_refine_ls_shift/su_max 0.0015411
_refine_ls_shift/su_mean 0.0000447
_refine_ls_structure_factor_coef Fsqd
_refine_ls_weighting_details
;
 Method= Modified Sheldrick 
 w=1/[\s^2^(F^2^) + ( 0.04P)^2^ + 0.32P] 
 ,where P=(max(Fo^2^,0) + 2Fc^2^)/3 
;
_refine_ls_weighting_scheme calc
_refine_ls_wR_factor_all 0.0767
_refine_ls_wR_factor_gt 0.0755
_refine_ls_wR_factor_ref 0.0767
_reflns_limit_h_max 13
_reflns_limit_h_min -13
_reflns_limit_k_max 10
_reflns_limit_k_min -11
_reflns_limit_l_max 13
_reflns_limit_l_min 0
_reflns_number_gt 4175
_reflns_number_total 4317
_reflns_threshold_expression I>2.0\s(I)
_oxford_diffrn_Wilson_B_factor 0.00
_oxford_diffrn_Wilson_scale 0.00
_oxford_refine_ls_r_factor_ref 0.0304
_oxford_refine_ls_scale 7.323
_oxford_reflns_number_all 4317
_oxford_reflns_threshold_expression_ref I>-3.0\s(I)
_oxford_structure_analysis_title 6349
_cod_data_source_file c4ra01967a2.cif
_cod_data_source_block 6349
_cod_depositor_comments
;
The following automatic conversions were performed:

data item '_chemical_melting_point' value 'not measured' was changed
to '?' -- the value is undefined or not given.

data item '_atom_sites_solution_primary' value 'Other' was changed to
'other' in accordance with the
/home/saulius/struct/COD-crude-data/automatic-downloads/DataCite-retrospective/RSC/depositions/lib/dictionaries/cif_core.dic
dictionary named 'cif_core.dic' version 2.4.2 last updated on
2011-04-26.

data item '_exptl_crystal_density_meas' value 'not measured' was
changed to '?' -- the value is perceived as not measured.

Automatic conversion script
Id: cif_fix_values 6909 2019-04-08 15:41:33Z antanas 
;
_cod_original_sg_symbol_H-M 'P 21 '
_cod_original_formula_sum 'C21 H28 Br1 N1 O5'
_cod_database_code 7235590

loop_
_symmetry_equiv_pos_as_xyz
x,y,z
-x,y+1/2,-z

loop_
_atom_site_label
_atom_site_type_symbol
_atom_site_fract_x
_atom_site_fract_y
_atom_site_fract_z
_atom_site_U_iso_or_equiv
_atom_site_occupancy
_atom_site_adp_type
_atom_site_refinement_flags_posn
Br1 Br 0.9892 0.7477 1.5245 0.0739 1.0000 Uani .
C2 C 0.9085 0.6710 1.3690 0.0445 1.0000 Uani .
C3 C 0.9340 0.7301 1.2615 0.0401 1.0000 Uani .
C4 C 0.8733 0.6729 1.1485 0.0323 1.0000 Uani .
C5 C 0.7891 0.5589 1.1447 0.0307 1.0000 Uani .
C6 C 0.7662 0.5042 1.2551 0.0394 1.0000 Uani .
C7 C 0.8263 0.5586 1.3687 0.0466 1.0000 Uani .
C8 C 0.7173 0.5011 1.0231 0.0329 1.0000 Uani .
C9 C 0.7798 0.3811 0.9600 0.0238 1.0000 Uani .
O10 O 0.8864 0.4308 0.9182 0.0259 1.0000 Uani .
C11 C 0.6884 0.3209 0.8414 0.0228 1.0000 Uani .
N12 N 0.7370 0.1764 0.8269 0.0248 1.0000 Uani .
C13 C 0.7554 0.1518 0.7003 0.0278 1.0000 Uani .
O14 O 0.7602 0.2940 0.6526 0.0288 1.0000 Uani .
C15 C 0.6847 0.3882 0.7102 0.0257 1.0000 Uani .
C16 C 0.7264 0.5434 0.7007 0.0356 1.0000 Uani .
C17 C 0.6591 0.0513 0.6208 0.0365 1.0000 Uani .
C18 C 0.5244 0.1022 0.6094 0.0416 1.0000 Uani .
C19 C 0.6733 -0.0959 0.6823 0.0607 1.0000 Uani .
C20 C 0.6912 0.0420 0.4923 0.0605 1.0000 Uani .
C21 C 0.8176 0.1302 0.9310 0.0262 1.0000 Uani .
C22 C 0.8124 0.2379 1.0341 0.0273 1.0000 Uani .
C23 C 0.9313 0.2367 1.1328 0.0353 1.0000 Uani .
O24 O 0.8826 0.0220 0.9356 0.0352 1.0000 Uani .
C25 C 0.5571 0.3102 0.8698 0.0274 1.0000 Uani .
O26 O 0.4881 0.4248 0.8244 0.0318 1.0000 Uani .
C27 C 0.3638 0.4300 0.8501 0.0475 1.0000 Uani .
O28 O 0.5215 0.2134 0.9275 0.0392 1.0000 Uani .
H31 H 0.9900 0.8017 1.2612 0.0487 1.0000 Uiso R
H41 H 0.8900 0.7118 1.0768 0.0379 1.0000 Uiso R
H61 H 0.7096 0.4298 1.2529 0.0468 1.0000 Uiso R
H71 H 0.8115 0.5197 1.4422 0.0562 1.0000 Uiso R
H82 H 0.6983 0.5831 0.9675 0.0390 1.0000 Uiso R
H81 H 0.6368 0.4598 1.0384 0.0392 1.0000 Uiso R
H101 H 0.9409 0.4573 0.9754 0.0390 1.0000 Uiso R
H131 H 0.8380 0.1052 0.7052 0.0319 1.0000 Uiso R
H151 H 0.5983 0.3805 0.6640 0.0298 1.0000 Uiso R
H162 H 0.7062 0.5722 0.6138 0.0519 1.0000 Uiso R
H161 H 0.8145 0.5553 0.7309 0.0525 1.0000 Uiso R
H163 H 0.6816 0.6051 0.7501 0.0518 1.0000 Uiso R
H182 H 0.4691 0.0291 0.5668 0.0613 1.0000 Uiso R
H181 H 0.5078 0.1146 0.6907 0.0610 1.0000 Uiso R
H183 H 0.5107 0.1926 0.5651 0.0625 1.0000 Uiso R
H193 H 0.6190 -0.1637 0.6302 0.0910 1.0000 Uiso R
H192 H 0.7595 -0.1278 0.6938 0.0907 1.0000 Uiso R
H191 H 0.6465 -0.0933 0.7624 0.0890 1.0000 Uiso R
H203 H 0.6352 -0.0259 0.4439 0.0907 1.0000 Uiso R
H202 H 0.7738 0.0090 0.4977 0.0915 1.0000 Uiso R
H201 H 0.6832 0.1384 0.4542 0.0909 1.0000 Uiso R
H221 H 0.7426 0.2125 1.0732 0.0331 1.0000 Uiso R
H233 H 0.9458 0.1423 1.1701 0.0524 1.0000 Uiso R
H232 H 0.9237 0.3043 1.1959 0.0522 1.0000 Uiso R
H231 H 1.0016 0.2650 1.0987 0.0527 1.0000 Uiso R
H273 H 0.3224 0.5120 0.8064 0.0702 1.0000 Uiso R
H272 H 0.3670 0.4347 0.9371 0.0694 1.0000 Uiso R
H271 H 0.3223 0.3429 0.8184 0.0711 1.0000 Uiso R

loop_
_atom_site_aniso_label
_atom_site_aniso_U_11
_atom_site_aniso_U_22
_atom_site_aniso_U_33
_atom_site_aniso_U_23
_atom_site_aniso_U_13
_atom_site_aniso_U_12
Br1 0.0460 0.1266 0.0430 -0.0450 -0.0064 0.0055
C2 0.0299 0.0714 0.0285 -0.0235 -0.0031 0.0091
C3 0.0255 0.0481 0.0449 -0.0183 0.0022 -0.0003
C4 0.0289 0.0377 0.0294 -0.0062 0.0033 0.0031
C5 0.0260 0.0374 0.0271 -0.0087 0.0013 0.0049
C6 0.0384 0.0460 0.0345 -0.0082 0.0087 -0.0025
C7 0.0452 0.0706 0.0247 -0.0055 0.0083 0.0070
C8 0.0280 0.0368 0.0304 -0.0094 -0.0028 0.0043
C9 0.0208 0.0252 0.0238 -0.0010 0.0003 0.0003
O10 0.0208 0.0302 0.0238 -0.0022 -0.0030 -0.0063
C11 0.0192 0.0215 0.0248 -0.0011 -0.0031 0.0004
N12 0.0223 0.0205 0.0279 -0.0007 -0.0044 0.0005
C13 0.0250 0.0255 0.0292 -0.0059 -0.0034 0.0007
O14 0.0283 0.0293 0.0272 -0.0022 0.0013 0.0014
C15 0.0248 0.0255 0.0238 -0.0005 -0.0027 0.0005
C16 0.0449 0.0275 0.0300 0.0046 -0.0033 -0.0028
C17 0.0319 0.0303 0.0404 -0.0104 -0.0100 0.0013
C18 0.0284 0.0376 0.0512 -0.0111 -0.0103 -0.0044
C19 0.0635 0.0256 0.0753 -0.0082 -0.0305 -0.0025
C20 0.0541 0.0772 0.0465 -0.0336 0.0012 -0.0085
C21 0.0210 0.0236 0.0306 0.0052 -0.0035 -0.0013
C22 0.0248 0.0300 0.0250 0.0058 -0.0005 0.0005
C23 0.0337 0.0418 0.0254 0.0027 -0.0066 0.0056
O24 0.0300 0.0252 0.0442 0.0009 -0.0081 0.0049
C25 0.0215 0.0300 0.0287 -0.0017 0.0001 -0.0005
O26 0.0208 0.0327 0.0399 -0.0026 0.0008 0.0030
C27 0.0226 0.0548 0.0655 -0.0027 0.0093 0.0069
O28 0.0285 0.0428 0.0461 0.0098 0.0064 -0.0029

loop_
_atom_type_symbol
_atom_type_scat_dispersion_real
_atom_type_scat_dispersion_imag
_atom_type_scat_Cromer_Mann_a1
_atom_type_scat_Cromer_Mann_b1
_atom_type_scat_Cromer_Mann_a2
_atom_type_scat_Cromer_Mann_b2
_atom_type_scat_Cromer_Mann_a3
_atom_type_scat_Cromer_Mann_b3
_atom_type_scat_Cromer_Mann_a4
_atom_type_scat_Cromer_Mann_b4
_atom_type_scat_Cromer_Mann_c
_atom_type_scat_source
C 0.0181 0.0091 2.3100 20.8439 1.0200 10.2075 1.5886 0.5687 0.8650 51.6512 0.2156 'International Tables Vol C 4.2.6.8 and 6.1.1.4'
H 0.0000 0.0000 0.4930 10.5109 0.3229 26.1257 0.1402 3.1424 0.0408 57.7998 0.0030 'International Tables Vol C 4.2.6.8 and 6.1.1.4'
Br -0.6763 1.2805 17.1789 2.1723 5.2358 16.5796 5.6377 0.2609 3.9851 41.4328 2.9557 'International Tables Vol C 4.2.6.8 and 6.1.1.4'
N 0.0311 0.0180 12.2126 0.0057 3.1322 9.8933 2.0125 28.9975 1.1663 0.5826 -11.5290 'International Tables Vol C 4.2.6.8 and 6.1.1.4'
O 0.0492 0.0322 3.0485 13.2771 2.2868 5.7011 1.5463 0.3239 0.8670 32.9089 0.2508 'International Tables Vol C 4.2.6.8 and 6.1.1.4'

loop_
_geom_angle_atom_site_label_1
_geom_angle_atom_site_label_2
_geom_angle_atom_site_label_3
_geom_angle
_geom_angle_publ_flag
Br1 C2 C3 119.245 yes
Br1 C2 C7 118.216 yes
C3 C2 C7 122.538 yes
C2 C3 C4 118.378 yes
C2 C3 H31 122.9 no
C4 C3 H31 118.6 no
C3 C4 C5 120.569 yes
C3 C4 H41 118.7 no
C5 C4 H41 120.8 no
C4 C5 C6 118.814 yes
C4 C5 C8 121.258 yes
C6 C5 C8 119.816 yes
C5 C6 C7 121.571 yes
C5 C6 H61 119.0 no
C7 C6 H61 119.4 no
C6 C7 C2 118.122 yes
C6 C7 H71 120.8 no
C2 C7 H71 121.0 no
C5 C8 C9 117.046 yes
C5 C8 H82 107.1 no
C9 C8 H82 109.7 no
C5 C8 H81 107.9 no
C9 C8 H81 106.5 no
H82 C8 H81 108.4 no
C8 C9 O10 112.438 yes
C8 C9 C11 111.159 yes
O10 C9 C11 105.920 yes
C8 C9 C22 116.844 yes
O10 C9 C22 109.147 yes
C11 C9 C22 100.174 yes
C9 O10 H101 111.8 no
C9 C11 N12 103.147 yes
C9 C11 C15 121.333 yes
N12 C11 C15 101.913 yes
C9 C11 C25 108.747 yes
N12 C11 C25 109.887 yes
C15 C11 C25 110.920 yes
C11 N12 C13 111.579 yes
C11 N12 C21 112.496 yes
C13 N12 C21 124.169 yes
N12 C13 O14 103.278 yes
N12 C13 C17 115.340 yes
O14 C13 C17 114.683 yes
N12 C13 H131 107.9 no
O14 C13 H131 108.8 no
C17 C13 H131 106.5 no
C13 O14 C15 109.474 yes
C11 C15 O14 104.747 yes
C11 C15 C16 119.048 yes
O14 C15 C16 109.752 yes
C11 C15 H151 107.3 no
O14 C15 H151 107.9 no
C16 C15 H151 107.7 no
C15 C16 H162 108.2 no
C15 C16 H161 112.3 no
H162 C16 H161 109.1 no
C15 C16 H163 108.8 no
H162 C16 H163 110.0 no
H161 C16 H163 108.5 no
C13 C17 C18 113.746 yes
C13 C17 C19 106.712 yes
C18 C17 C19 109.088 yes
C13 C17 C20 107.710 yes
C18 C17 C20 109.518 yes
C19 C17 C20 110.001 yes
C17 C18 H182 109.2 no
C17 C18 H181 108.5 no
H182 C18 H181 108.8 no
C17 C18 H183 111.1 no
H182 C18 H183 109.9 no
H181 C18 H183 109.4 no
C17 C19 H193 108.5 no
C17 C19 H192 110.0 no
H193 C19 H192 110.4 no
C17 C19 H191 110.9 no
H193 C19 H191 106.9 no
H192 C19 H191 110.0 no
C17 C20 H203 108.2 no
C17 C20 H202 110.6 no
H203 C20 H202 108.8 no
C17 C20 H201 109.2 no
H203 C20 H201 111.2 no
H202 C20 H201 109.0 no
N12 C21 C22 107.963 yes
N12 C21 O24 124.358 yes
C22 C21 O24 127.666 yes
C9 C22 C21 101.715 yes
C9 C22 C23 117.144 yes
C21 C22 C23 112.135 yes
C9 C22 H221 108.5 no
C21 C22 H221 108.6 no
C23 C22 H221 108.4 no
C22 C23 H233 111.0 no
C22 C23 H232 109.5 no
H233 C23 H232 108.3 no
C22 C23 H231 111.0 no
H233 C23 H231 109.6 no
H232 C23 H231 107.4 no
C11 C25 O26 110.826 yes
C11 C25 O28 124.607 yes
O26 C25 O28 124.546 yes
C25 O26 C27 115.908 yes
O26 C27 H273 107.3 no
O26 C27 H272 110.3 no
H273 C27 H272 112.8 no
O26 C27 H271 107.4 no
H273 C27 H271 109.7 no
H272 C27 H271 109.1 no

loop_
_geom_bond_atom_site_label_1
_geom_bond_atom_site_label_2
_geom_bond_distance
_geom_bond_publ_flag
Br1 C2 1.903 yes
C2 C3 1.380 yes
C2 C7 1.372 yes
C3 C4 1.394 yes
C3 H31 0.902 no
C4 C5 1.394 yes
C4 H41 0.917 no
C5 C6 1.383 yes
C5 C8 1.511 yes
C6 C7 1.388 yes
C6 H61 0.922 no
C7 H71 0.929 no
C8 C9 1.537 yes
C8 H82 0.970 no
C8 H81 1.003 no
C9 O10 1.412 yes
C9 C11 1.582 yes
C9 C22 1.557 yes
O10 H101 0.815 no
C11 N12 1.456 yes
C11 C15 1.566 yes
C11 C25 1.531 yes
N12 C13 1.465 yes
N12 C21 1.370 yes
C13 O14 1.419 yes
C13 C17 1.541 yes
C13 H131 0.992 no
O14 C15 1.429 yes
C15 C16 1.514 yes
C15 H151 0.985 no
C16 H162 0.976 no
C16 H161 0.962 no
C16 H163 0.982 no
C17 C18 1.527 yes
C17 C19 1.513 yes
C17 C20 1.525 yes
C18 H182 0.965 no
C18 H181 0.955 no
C18 H183 0.963 no
C19 H193 0.970 no
C19 H192 0.972 no
C19 H191 0.982 no
C20 H203 0.962 no
C20 H202 0.944 no
C20 H201 0.981 no
C21 C22 1.519 yes
C21 O24 1.221 yes
C22 C23 1.523 yes
C22 H221 0.975 no
C23 H233 0.963 no
C23 H232 0.949 no
C23 H231 0.956 no
C25 O26 1.338 yes
C25 O28 1.204 yes
O26 C27 1.443 yes
C27 H273 0.962 no
C27 H272 0.953 no
C27 H271 0.955 no

loop_
_geom_hbond_atom_site_label_D
_geom_hbond_site_symmetry_D
_geom_hbond_atom_site_label_H
_geom_hbond_atom_site_label_A
_geom_hbond_site_symmetry_A
_geom_hbond_angle_DHA
_geom_hbond_distance_DH
_geom_hbond_distance_HA
_geom_hbond_distance_DA
_geom_hbond_publ_flag
O10 0_555 H101 O24 0_757 157 0.82 2.07 2.845(3) yes
